data_7045799
loop_
_publ_author_name
'Shang, Rong'
'Saito, Souta'
'Jimenez-Halla, J Oscar C'
'Yamamoto, Yohsuke'

_publ_section_title
;
 Facile reactions of gold(i) complexes with
 tri(tert-butyl)azadiboriridine.
;
_journal_issue 15
_journal_name_full 'Dalton transactions (Cambridge, England : 2003)'
_journal_page_first 5181
_journal_page_last 5188
_journal_paper_doi 10.1039/c8dt00697k
_journal_volume 47
_journal_year 2018
_chemical_formula_sum 'C12 H27 Au B2 Cl N'
_chemical_formula_weight 439.38
_chemical_properties_physical Air-sensitive,Moisture-sensitive
_space_group_crystal_system orthorhombic
_space_group_IT_number 62
_space_group_name_Hall '-P 2ac 2n'
_space_group_name_H-M_alt 'P n m a'
_symmetry_space_group_name_Hall '-P 2ac 2n'
_symmetry_space_group_name_H-M 'P n m a'
_atom_sites_solution_hydrogens geom
_audit_creation_method SHELXL-2014/5
_audit_update_record
;
2017-10-04 deposited with the CCDC.
2018-03-06 downloaded from the CCDC.
;
_cell_angle_alpha 90
_cell_angle_beta 90
_cell_angle_gamma 90
_cell_formula_units_Z 4
_cell_length_a 16.861(3)
_cell_length_b 15.985(3)
_cell_length_c 6.1860(10)
_cell_measurement_reflns_used 6184
_cell_measurement_temperature 173(2)
_cell_measurement_theta_max 27.89
_cell_measurement_theta_min 2.42
_cell_volume 1667.3(5)
_computing_cell_refinement 'Bruker SAINT'
_computing_data_collection 'Bruker APEX2'
_computing_data_reduction 'Bruker SAINT'
_computing_structure_refinement 'SHELXL-2014/7 (Sheldrick, 2014)'
_diffrn_ambient_temperature 173(2)
_diffrn_measured_fraction_theta_full 1.000
_diffrn_measured_fraction_theta_max 0.986
_diffrn_measurement_device_type 'Bruker APEX-II CCD'
_diffrn_measurement_method '\f and \w scans'
_diffrn_radiation_monochromator 'Bruker Helios multilayered confocal mirror'
_diffrn_radiation_source 'Bruker TXS fine-focus rotating anode'
_diffrn_radiation_type MoK\a
_diffrn_radiation_wavelength 0.71073
_diffrn_reflns_av_R_equivalents 0.0000
_diffrn_reflns_av_unetI/netI 0.0293
_diffrn_reflns_Laue_measured_fraction_full 1.000
_diffrn_reflns_Laue_measured_fraction_max 0.986
_diffrn_reflns_limit_h_max 22
_diffrn_reflns_limit_h_min 0
_diffrn_reflns_limit_k_max 20
_diffrn_reflns_limit_k_min 0
_diffrn_reflns_limit_l_max 8
_diffrn_reflns_limit_l_min 0
_diffrn_reflns_number 2238
_diffrn_reflns_point_group_measured_fraction_full 1.000
_diffrn_reflns_point_group_measured_fraction_max 0.986
_diffrn_reflns_theta_full 26.000
_diffrn_reflns_theta_max 28.298
_diffrn_reflns_theta_min 2.416
_exptl_absorpt_coefficient_mu 8.964
_exptl_absorpt_correction_T_max 0.615
_exptl_absorpt_correction_T_min 0.324
_exptl_absorpt_correction_type multi-scan
_exptl_absorpt_process_details
;
 SADABS (Sheldrick, 2014)
;
_exptl_crystal_colour brown
_exptl_crystal_density_diffrn 1.750
_exptl_crystal_description block
_exptl_crystal_F_000 848
_exptl_crystal_size_max 0.120
_exptl_crystal_size_mid 0.070
_exptl_crystal_size_min 0.060
_refine_diff_density_max 1.223
_refine_diff_density_min -0.966
_refine_diff_density_rms 0.131
_refine_ls_extinction_method none
_refine_ls_goodness_of_fit_ref 1.102
_refine_ls_hydrogen_treatment constr
_refine_ls_matrix_type full
_refine_ls_number_parameters 91
_refine_ls_number_reflns 2238
_refine_ls_number_restraints 0
_refine_ls_restrained_S_all 1.102
_refine_ls_R_factor_all 0.0311
_refine_ls_R_factor_gt 0.0255
_refine_ls_shift/su_max 0.001
_refine_ls_shift/su_mean 0.000
_refine_ls_structure_factor_coef Fsqd
_refine_ls_weighting_details 'w=1/[\s^2^(Fo^2^)+(0.0230P)^2^+1.9295P] where P=(Fo^2^+2Fc^2^)/3'
_refine_ls_weighting_scheme calc
_refine_ls_wR_factor_gt 0.0536
_refine_ls_wR_factor_ref 0.0554
_reflns_Friedel_coverage 0.000
_reflns_number_gt 2033
_reflns_number_total 2238
_reflns_threshold_expression 'I > 2\s(I)'
_cod_data_source_file c8dt00697k2.cif
_cod_data_source_block 2
_cod_depositor_comments 'Adding full bibliography for 7045799--7045803.cif.'
_cod_database_code 7045799
_shelx_space_group_comment
;
The symmetry employed for this shelxl refinement is uniquely defined
by the following loop, which should always be used as a source of
symmetry information in preference to the above space-group names.
They are only intended as comments.
;
_shelx_estimated_absorpt_t_min 0.413
_shelx_estimated_absorpt_t_max 0.615
_shelxl_version_number 2014/5

loop_
_space_group_symop_operation_xyz
'x, y, z'
'-x+1/2, -y, z+1/2'
'-x, y+1/2, -z'
'x+1/2, -y+1/2, -z+1/2'
'-x, -y, -z'
'x-1/2, y, -z-1/2'
'x, -y-1/2, z'
'-x-1/2, y-1/2, z-1/2'

loop_
_atom_site_label
_atom_site_type_symbol
_atom_site_fract_x
_atom_site_fract_y
_atom_site_fract_z
_atom_site_U_iso_or_equiv
_atom_site_adp_type
_atom_site_occupancy
_atom_site_site_symmetry_order
_atom_site_calc_flag
_atom_site_refinement_flags_posn
_atom_site_refinement_flags_adp
_atom_site_refinement_flags_occupancy
N1 N 0.4442(2) 0.2500 0.8307(7) 0.0229(8) Uani 1 2 d S T P
Au1 Au 0.31505(2) 0.2500 0.52560(3) 0.02125(7) Uani 1 2 d S T P
C2 C 0.2784(2) 0.4229(3) 0.7597(7) 0.0367(10) Uani 1 1 d . . .
H2A H 0.2459 0.3886 0.8566 0.055 Uiso 1 1 calc R U .
H2B H 0.2654 0.4095 0.6093 0.055 Uiso 1 1 calc R U .
H2C H 0.2676 0.4823 0.7868 0.055 Uiso 1 1 calc R U .
C3 C 0.4153(3) 0.4595(3) 0.6448(7) 0.0393(9) Uani 1 1 d . . .
H3A H 0.4721 0.4507 0.6702 0.059 Uiso 1 1 calc R U .
H3B H 0.4023 0.5185 0.6689 0.059 Uiso 1 1 calc R U .
H3C H 0.4024 0.4442 0.4955 0.059 Uiso 1 1 calc R U .
C4 C 0.3836(2) 0.4313(3) 1.0358(6) 0.0292(8) Uani 1 1 d . . .
H4A H 0.4402 0.4243 1.0673 0.044 Uiso 1 1 calc R U .
H4B H 0.3524 0.3965 1.1346 0.044 Uiso 1 1 calc R U .
H4C H 0.3688 0.4901 1.0549 0.044 Uiso 1 1 calc R U .
C1 C 0.3670(2) 0.4047(2) 0.8015(6) 0.0242(7) Uani 1 1 d . . .
B1 B 0.3866(2) 0.3091(3) 0.7619(6) 0.0217(8) Uani 1 1 d . . .
Cl1 Cl 0.24112(8) 0.2500 0.2101(2) 0.0375(3) Uani 1 2 d S T P
C1_2 C 0.5219(3) 0.2500 0.9507(9) 0.0267(11) Uani 1 2 d S T P
C2_2 C 0.5079(3) 0.2500 1.1949(10) 0.0360(13) Uani 1 2 d S T P
H2A_2 H 0.4886 0.1949 1.2402 0.054 Uiso 0.5 1 calc R U P
H2B_2 H 0.4684 0.2926 1.2315 0.054 Uiso 0.5 1 calc R U P
H2C_2 H 0.5578 0.2625 1.2696 0.054 Uiso 0.5 1 calc R U P
C3_2 C 0.56902(19) 0.3272(3) 0.8796(8) 0.0387(10) Uani 1 1 d . . .
H3A_2 H 0.6207 0.3275 0.9522 0.058 Uiso 1 1 calc R U .
H3B_2 H 0.5396 0.3779 0.9185 0.058 Uiso 1 1 calc R U .
H3C_2 H 0.5769 0.3256 0.7227 0.058 Uiso 1 1 calc R U .

loop_
_atom_site_aniso_label
_atom_site_aniso_U_11
_atom_site_aniso_U_22
_atom_site_aniso_U_33
_atom_site_aniso_U_23
_atom_site_aniso_U_13
_atom_site_aniso_U_12
N1 0.0178(17) 0.024(2) 0.027(2) 0.000 -0.0004(15) 0.000
Au1 0.02144(12) 0.02258(11) 0.01974(10) 0.000 -0.00128(6) 0.000
C2 0.038(2) 0.028(2) 0.045(3) -0.0070(18) -0.0118(17) 0.0108(17)
C3 0.058(2) 0.029(2) 0.031(2) 0.0049(18) 0.0016(18) -0.0041(19)
C4 0.0365(18) 0.028(2) 0.0234(18) -0.0044(15) -0.0021(14) -0.0004(16)
C1 0.0293(16) 0.0201(17) 0.0232(17) -0.0004(14) -0.0017(13) 0.0002(14)
B1 0.0204(15) 0.026(2) 0.0190(18) 0.0017(15) 0.0019(13) -0.0028(15)
Cl1 0.0353(6) 0.0519(9) 0.0254(7) 0.000 -0.0073(5) 0.000
C1_2 0.0182(19) 0.035(3) 0.027(3) 0.000 -0.0056(18) 0.000
C2_2 0.030(2) 0.043(4) 0.035(3) 0.000 -0.009(2) 0.000
C3_2 0.0204(16) 0.042(2) 0.054(3) 0.005(2) -0.0047(16) -0.0079(16)

loop_
_atom_type_symbol
_atom_type_description
_atom_type_scat_dispersion_real
_atom_type_scat_dispersion_imag
_atom_type_scat_source
C C 0.0033 0.0016 'International Tables Vol C Tables 4.2.6.8 and 6.1.1.4'
H H 0.0000 0.0000 'International Tables Vol C Tables 4.2.6.8 and 6.1.1.4'
B B 0.0013 0.0007 'International Tables Vol C Tables 4.2.6.8 and 6.1.1.4'
N N 0.0061 0.0033 'International Tables Vol C Tables 4.2.6.8 and 6.1.1.4'
Cl Cl 0.1484 0.1585 'International Tables Vol C Tables 4.2.6.8 and 6.1.1.4'
Au Au -2.0133 8.8022 'International Tables Vol C Tables 4.2.6.8 and 6.1.1.4'

loop_
_geom_angle_atom_site_label_1
_geom_angle_atom_site_label_2
_geom_angle_atom_site_label_3
_geom_angle
_geom_angle_site_symmetry_1
_geom_angle_site_symmetry_3
B1 N1 B1 83.4(4) . 7_565
B1 N1 C1_2 138.0(2) . .
B1 N1 C1_2 138.0(2) 7_565 .
B1 Au1 B1 53.0(2) 7_565 .
B1 Au1 Cl1 152.68(11) 7_565 .
B1 Au1 Cl1 152.68(11) . .
C1 C2 H2A 109.5 . .
C1 C2 H2B 109.5 . .
H2A C2 H2B 109.5 . .
C1 C2 H2C 109.5 . .
H2A C2 H2C 109.5 . .
H2B C2 H2C 109.5 . .
C1 C3 H3A 109.5 . .
C1 C3 H3B 109.5 . .
H3A C3 H3B 109.5 . .
C1 C3 H3C 109.5 . .
H3A C3 H3C 109.5 . .
H3B C3 H3C 109.5 . .
C1 C4 H4A 109.5 . .
C1 C4 H4B 109.5 . .
H4A C4 H4B 109.5 . .
C1 C4 H4C 109.5 . .
H4A C4 H4C 109.5 . .
H4B C4 H4C 109.5 . .
C4 C1 C3 109.9(3) . .
C4 C1 C2 106.4(3) . .
C3 C1 C2 107.4(3) . .
C4 C1 B1 112.0(3) . .
C3 C1 B1 110.0(3) . .
C2 C1 B1 111.0(3) . .
N1 B1 C1 137.6(3) . .
N1 B1 B1 48.30(19) . 7_565
C1 B1 B1 164.93(18) . 7_565
N1 B1 Au1 107.4(3) . .
C1 B1 Au1 114.7(2) . .
B1 B1 Au1 63.52(11) 7_565 .
N1 C1_2 C2_2 110.6(4) . .
N1 C1_2 C3_2 108.0(3) . .
C2_2 C1_2 C3_2 111.3(3) . .
N1 C1_2 C3_2 108.0(3) . 7_565
C2_2 C1_2 C3_2 111.3(3) . 7_565
C3_2 C1_2 C3_2 107.3(4) . 7_565
C1_2 C2_2 H2A_2 109.5 . .
C1_2 C2_2 H2B_2 109.5 . .
H2A_2 C2_2 H2B_2 109.5 . .
C1_2 C2_2 H2C_2 109.5 . .
H2A_2 C2_2 H2C_2 109.5 . .
H2B_2 C2_2 H2C_2 109.5 . .
C1_2 C3_2 H3A_2 109.5 . .
C1_2 C3_2 H3B_2 109.5 . .
H3A_2 C3_2 H3B_2 109.5 . .
C1_2 C3_2 H3C_2 109.5 . .
H3A_2 C3_2 H3C_2 109.5 . .
H3B_2 C3_2 H3C_2 109.5 . .

loop_
_geom_bond_atom_site_label_1
_geom_bond_atom_site_label_2
_geom_bond_distance
_geom_bond_site_symmetry_2
N1 B1 1.420(5) .
N1 B1 1.420(5) 7_565
N1 C1_2 1.506(6) .
Au1 B1 2.118(4) 7_565
Au1 B1 2.118(4) .
Au1 Cl1 2.3161(13) .
C2 C1 1.544(5) .
C2 H2A 0.9800 .
C2 H2B 0.9800 .
C2 H2C 0.9800 .
C3 C1 1.540(5) .
C3 H3A 0.9800 .
C3 H3B 0.9800 .
C3 H3C 0.9800 .
C4 C1 1.536(5) .
C4 H4A 0.9800 .
C4 H4B 0.9800 .
C4 H4C 0.9800 .
C1 B1 1.582(5) .
B1 B1 1.889(8) 7_565
C1_2 C2_2 1.529(8) .
C1_2 C3_2 1.531(5) .
C1_2 C3_2 1.531(5) 7_565
C2_2 H2A_2 0.9800 .
C2_2 H2B_2 0.9800 .
C2_2 H2C_2 0.9800 .
C3_2 H3A_2 0.9800 .
C3_2 H3B_2 0.9800 .
C3_2 H3C_2 0.9800 .
